data_2241341
loop_
_publ_author_name
'Viswanathan, Vijayan'
'Bharkavi, Shanmugavel'
'Perumal, Subbu'
'Velmurugan, Devadasan'

_publ_section_title
;
 Crystal structures of two
 2,9-dithia-13-azadispiro[4.1.4^7^.3^5^]tetradecan-6-ones
;
_journal_coeditor_code SU5199
_journal_issue 12
_journal_name_full 'Acta Crystallographica Section E'
_journal_page_first 1516
_journal_page_last 1520
_journal_paper_doi 10.1107/S2056989015020885
_journal_volume 71
_journal_year 2015
_chemical_formula_iupac 'C32 H35 N O3 S2'
_chemical_formula_moiety 'C32 H35 N O3 S2'
_chemical_formula_sum 'C32 H35 N O3 S2'
_chemical_formula_weight 545.73
_chemical_name_systematic
13-Benzyl-4,11-dihydroxy-1,8-bis(4-methylphenyl)-2,9-dithia-13-azadispiro[4.1.4^7^.3^5^]tetradecan-6-one
_space_group_IT_number 2
_symmetry_cell_setting triclinic
_symmetry_space_group_name_Hall '-P 1'
_symmetry_space_group_name_H-M 'P -1'
_atom_sites_solution_hydrogens geom
_atom_sites_solution_primary direct
_atom_sites_solution_secondary difmap
_audit_creation_method SHELXL-97
_cell_angle_alpha 105.524(5)
_cell_angle_beta 107.215(5)
_cell_angle_gamma 103.087(4)
_cell_formula_units_Z 2
_cell_length_a 9.9803(6)
_cell_length_b 11.7773(8)
_cell_length_c 13.6506(14)
_cell_measurement_reflns_used 5668
_cell_measurement_temperature 293(2)
_cell_measurement_theta_max 26.42
_cell_measurement_theta_min 1.67
_cell_volume 1392.9(2)
_computing_cell_refinement
;
SAINT (Bruker, 2008)
;
_computing_data_collection
;
APEX2 (Bruker, 2008)
;
_computing_data_reduction
;
SAINT (Bruker, 2008)
;
_computing_molecular_graphics
;
ORTEP-3 for Windows (Farrugia, 2012)
;
_computing_publication_material
;
SHELXL97 (Sheldrick, 2008) and PLATON (Spek, 2009)
;
_computing_structure_refinement
;
SHELXL97 (Sheldrick, 2008)
;
_computing_structure_solution
;
SHELXS97 (Sheldrick, 2008)
;
_diffrn_ambient_temperature 293(2)
_diffrn_measured_fraction_theta_full 0.991
_diffrn_measured_fraction_theta_max 0.991
_diffrn_measurement_device_type 'Bruker SMART APEXII area-detector'
_diffrn_measurement_method '\w and \f scans'
_diffrn_radiation_monochromator graphite
_diffrn_radiation_source 'fine-focus sealed tube'
_diffrn_radiation_type MoK\a
_diffrn_radiation_wavelength 0.71073
_diffrn_reflns_av_R_equivalents 0.0346
_diffrn_reflns_av_sigmaI/netI 0.0304
_diffrn_reflns_limit_h_max 12
_diffrn_reflns_limit_h_min -12
_diffrn_reflns_limit_k_max 14
_diffrn_reflns_limit_k_min -14
_diffrn_reflns_limit_l_max 16
_diffrn_reflns_limit_l_min -16
_diffrn_reflns_number 20239
_diffrn_reflns_theta_full 26.42
_diffrn_reflns_theta_max 26.42
_diffrn_reflns_theta_min 1.67
_exptl_absorpt_coefficient_mu 0.226
_exptl_absorpt_correction_T_max 0.9778
_exptl_absorpt_correction_T_min 0.9563
_exptl_absorpt_correction_type multi-scan
_exptl_absorpt_process_details
;
(<i>SADABS</i>; Bruker, 2008)
;
_exptl_crystal_colour colourless
_exptl_crystal_density_diffrn 1.301
_exptl_crystal_density_method 'not measured'
_exptl_crystal_description block
_exptl_crystal_F_000 580
_exptl_crystal_size_max 0.20
_exptl_crystal_size_mid 0.15
_exptl_crystal_size_min 0.10
_refine_diff_density_max 0.300
_refine_diff_density_min -0.497
_refine_ls_extinction_method none
_refine_ls_goodness_of_fit_ref 1.071
_refine_ls_hydrogen_treatment mixed
_refine_ls_matrix_type full
_refine_ls_number_parameters 349
_refine_ls_number_reflns 5668
_refine_ls_number_restraints 1
_refine_ls_restrained_S_all 1.071
_refine_ls_R_factor_all 0.0662
_refine_ls_R_factor_gt 0.0451
_refine_ls_shift/su_max 0.039
_refine_ls_shift/su_mean 0.000
_refine_ls_structure_factor_coef Fsqd
_refine_ls_weighting_details 'calc w=1/[\s^2^(Fo^2^)+(0.0561P)^2^+0.7912P] where P=(Fo^2^+2Fc^2^)/3'
_refine_ls_weighting_scheme calc
_refine_ls_wR_factor_gt 0.1153
_refine_ls_wR_factor_ref 0.1356
_reflns_number_gt 4271
_reflns_number_total 5668
_reflns_threshold_expression >2sigma(I)
_cod_data_source_file su5199sup1.cif
_cod_data_source_block II
_cod_original_cell_volume 1392.90(19)
_cod_database_code 2241341

loop_
_symmetry_equiv_pos_as_xyz
'x, y, z'
'-x, -y, -z'

loop_
_atom_site_type_symbol
_atom_site_label
_atom_site_fract_x
_atom_site_fract_y
_atom_site_fract_z
_atom_site_U_iso_or_equiv
_atom_site_adp_type
_atom_site_calc_flag
_atom_site_refinement_flags
_atom_site_occupancy
_atom_site_symmetry_multiplicity
C C1 0.8797(3) 0.6378(2) 0.1804(2) 0.0523(6) Uani d . 1 1
C C2 0.7697(3) 0.5580(2) 0.1950(2) 0.0553(6) Uani d . 1 1
H H2 0.7056 0.5894 0.2227 0.066 Uiso calc R 1 1
C C3 0.7519(2) 0.4328(2) 0.1697(2) 0.0476(5) Uani d . 1 1
H H3 0.6769 0.3818 0.1814 0.057 Uiso calc R 1 1
C C4 0.8438(2) 0.38122(19) 0.12686(17) 0.0356(4) Uani d . 1 1
C C5 0.9562(2) 0.4619(2) 0.1134(2) 0.0447(5) Uani d . 1 1
H H5 1.0209 0.4309 0.0861 0.054 Uiso calc R 1 1
C C6 0.9737(3) 0.5873(2) 0.1399(2) 0.0528(6) Uani d . 1 1
H H6 1.0503 0.6391 0.1304 0.063 Uiso calc R 1 1
C C7 0.8278(2) 0.24410(19) 0.09546(17) 0.0373(4) Uani d . 1 1
H H7 0.8458 0.2197 0.0273 0.045 Uiso calc R 1 1
C C8 0.7035(2) 0.0592(2) 0.1530(2) 0.0504(6) Uani d . 1 1
H H8A 0.6998 0.0943 0.2246 0.061 Uiso calc R 1 1
H H8B 0.6416 -0.0281 0.1200 0.061 Uiso calc R 1 1
C C9 0.8627(2) 0.07220(19) 0.16339(18) 0.0406(5) Uani d . 1 1
H H9 0.9133 0.0549 0.2283 0.049 Uiso calc R 1 1
C C10 0.9391(2) 0.21064(17) 0.18060(16) 0.0319(4) Uani d . 1 1
C C11 0.9745(2) 0.29249(19) 0.29918(16) 0.0353(4) Uani d . 1 1
H H11A 1.0086 0.3800 0.3082 0.042 Uiso calc R 1 1
H H11B 0.8854 0.2764 0.3156 0.042 Uiso calc R 1 1
C C12 1.2306(2) 0.31299(19) 0.36365(17) 0.0367(4) Uani d . 1 1
H H12A 1.3110 0.3084 0.4217 0.044 Uiso calc R 1 1
H H12B 1.2495 0.3999 0.3709 0.044 Uiso calc R 1 1
C C13 1.2257(2) 0.23660(18) 0.25115(16) 0.0332(4) Uani d . 1 1
C C14 1.0832(2) 0.22128(17) 0.15850(16) 0.0326(4) Uani d . 1 1
C C15 1.2342(3) 0.1062(2) 0.25259(19) 0.0434(5) Uani d . 1 1
H H15 1.1806 0.0807 0.2969 0.052 Uiso calc R 1 1
C C16 1.3981(3) 0.1214(3) 0.3083(3) 0.0771(9) Uani d . 1 1
H H16A 1.4221 0.0556 0.2641 0.093 Uiso calc R 1 1
H H16B 1.4155 0.1138 0.3797 0.093 Uiso calc R 1 1
C C17 1.3638(2) 0.2929(2) 0.22724(18) 0.0370(4) Uani d . 1 1
H H17 1.3493 0.2396 0.1536 0.044 Uiso calc R 1 1
C C18 1.3963(2) 0.4256(2) 0.22939(17) 0.0359(4) Uani d . 1 1
C C19 1.3530(3) 0.4447(2) 0.1302(2) 0.0473(5) Uani d . 1 1
H H19 1.3093 0.3764 0.0645 0.057 Uiso calc R 1 1
C C20 1.3742(3) 0.5639(2) 0.1281(2) 0.0549(6) Uani d . 1 1
H H20 1.3431 0.5741 0.0607 0.066 Uiso calc R 1 1
C C21 1.4403(3) 0.6678(2) 0.2232(2) 0.0517(6) Uani d . 1 1
C C22 1.4881(2) 0.6492(2) 0.3219(2) 0.0462(5) Uani d . 1 1
H H22 1.5353 0.7179 0.3872 0.055 Uiso calc R 1 1
C C23 1.4670(2) 0.5305(2) 0.32530(18) 0.0407(5) Uani d . 1 1
H H23 1.5007 0.5207 0.3927 0.049 Uiso calc R 1 1
C C24 1.0994(2) 0.3146(2) 0.48788(17) 0.0419(5) Uani d . 1 1
H H24A 1.1076 0.4020 0.5070 0.050 Uiso calc R 1 1
H H24B 1.1883 0.3091 0.5373 0.050 Uiso calc R 1 1
C C25 0.9655(2) 0.2443(2) 0.50273(17) 0.0414(5) Uani d . 1 1
C C26 0.8899(3) 0.3059(3) 0.5544(2) 0.0653(7) Uani d . 1 1
H H26 0.9200 0.3926 0.5789 0.078 Uiso calc R 1 1
C C27 0.7694(4) 0.2405(5) 0.5704(3) 0.0973(13) Uani d . 1 1
H H27 0.7191 0.2835 0.6055 0.117 Uiso calc R 1 1
C C28 0.7242(4) 0.1134(5) 0.5352(3) 0.1005(14) Uani d . 1 1
H H28 0.6438 0.0698 0.5468 0.121 Uiso calc R 1 1
C C29 0.7973(4) 0.0500(4) 0.4825(3) 0.0861(11) Uani d . 1 1
H H29 0.7659 -0.0368 0.4575 0.103 Uiso calc R 1 1
C C30 0.9178(3) 0.1153(3) 0.4668(2) 0.0587(6) Uani d . 1 1
H H30 0.9676 0.0719 0.4314 0.070 Uiso calc R 1 1
C C31 0.8977(4) 0.7745(3) 0.2073(3) 0.0809(10) Uani d . 1 1
H H31A 0.9992 0.8238 0.2536 0.121 Uiso calc R 1 1
H H31B 0.8339 0.7951 0.2448 0.121 Uiso calc R 1 1
H H31C 0.8714 0.7918 0.1405 0.121 Uiso calc R 1 1
C C32 1.4589(4) 0.7978(3) 0.2204(3) 0.0879(11) Uani d . 1 1
H H32A 1.3655 0.8123 0.2075 0.132 Uiso calc R 1 1
H H32B 1.4918 0.8054 0.1623 0.132 Uiso calc R 1 1
H H32C 1.5313 0.8582 0.2894 0.132 Uiso calc R 1 1
N N1 1.08991(17) 0.26497(15) 0.37491(13) 0.0336(4) Uani d . 1 1
O O1 0.8638(2) -0.01340(14) 0.06942(15) 0.0594(5) Uani d . 1 1
H H1 0.9499 -0.0057 0.0757 0.089 Uiso calc R 1 1
O O2 1.08398(17) 0.21434(14) 0.06883(12) 0.0427(4) Uani d . 1 1
O O3 1.1736(2) 0.01162(16) 0.14756(17) 0.0606(5) Uani d D 1 1
S S1 0.64069(6) 0.14300(6) 0.06705(6) 0.0616(2) Uani d . 1 1
S S2 1.51660(6) 0.27141(6) 0.32504(6) 0.05307(19) Uani d . 1 1
H H3A 1.170(10) 0.013(8) 0.087(3) 0.28(4) Uiso d D 1 1

loop_
_atom_site_aniso_label
_atom_site_aniso_U_11
_atom_site_aniso_U_22
_atom_site_aniso_U_33
_atom_site_aniso_U_12
_atom_site_aniso_U_13
_atom_site_aniso_U_23
C1 0.0624(15) 0.0476(13) 0.0453(14) 0.0226(12) 0.0122(12) 0.0202(11)
C2 0.0549(15) 0.0619(15) 0.0620(16) 0.0323(13) 0.0272(13) 0.0255(13)
C3 0.0361(11) 0.0606(14) 0.0571(15) 0.0189(10) 0.0224(11) 0.0301(12)
C4 0.0296(10) 0.0438(11) 0.0346(11) 0.0125(8) 0.0090(8) 0.0193(9)
C5 0.0390(12) 0.0499(12) 0.0545(14) 0.0153(10) 0.0240(11) 0.0255(11)
C6 0.0541(14) 0.0488(13) 0.0579(15) 0.0095(11) 0.0229(12) 0.0272(12)
C7 0.0288(10) 0.0433(11) 0.0362(11) 0.0075(8) 0.0079(8) 0.0174(9)
C8 0.0362(12) 0.0482(13) 0.0552(15) -0.0008(10) 0.0116(11) 0.0197(11)
C9 0.0395(11) 0.0353(10) 0.0405(12) 0.0049(9) 0.0112(9) 0.0144(9)
C10 0.0269(9) 0.0329(10) 0.0334(10) 0.0073(8) 0.0091(8) 0.0130(8)
C11 0.0304(10) 0.0392(10) 0.0348(11) 0.0110(8) 0.0110(8) 0.0130(9)
C12 0.0284(10) 0.0417(11) 0.0358(11) 0.0070(8) 0.0100(9) 0.0137(9)
C13 0.0297(10) 0.0362(10) 0.0371(11) 0.0121(8) 0.0132(8) 0.0169(9)
C14 0.0329(10) 0.0281(9) 0.0338(11) 0.0074(8) 0.0112(8) 0.0105(8)
C15 0.0480(13) 0.0407(11) 0.0486(13) 0.0180(10) 0.0201(11) 0.0223(10)
C16 0.0608(17) 0.0567(16) 0.111(3) 0.0266(14) 0.0117(17) 0.0439(17)
C17 0.0308(10) 0.0460(11) 0.0412(12) 0.0162(9) 0.0170(9) 0.0197(9)
C18 0.0243(9) 0.0473(11) 0.0417(12) 0.0123(8) 0.0154(9) 0.0211(10)
C19 0.0397(12) 0.0549(13) 0.0420(13) 0.0062(10) 0.0117(10) 0.0216(11)
C20 0.0470(13) 0.0650(16) 0.0535(15) 0.0112(12) 0.0117(12) 0.0370(13)
C21 0.0387(12) 0.0509(13) 0.0675(17) 0.0115(10) 0.0173(12) 0.0303(13)
C22 0.0345(11) 0.0456(12) 0.0534(14) 0.0078(9) 0.0158(10) 0.0159(11)
C23 0.0293(10) 0.0534(13) 0.0411(12) 0.0103(9) 0.0137(9) 0.0220(10)
C24 0.0373(11) 0.0495(12) 0.0340(11) 0.0089(9) 0.0123(9) 0.0139(9)
C25 0.0357(11) 0.0583(13) 0.0329(11) 0.0170(10) 0.0127(9) 0.0196(10)
C26 0.0576(16) 0.093(2) 0.0606(17) 0.0383(15) 0.0315(14) 0.0303(15)
C27 0.062(2) 0.177(4) 0.094(3) 0.060(3) 0.054(2) 0.068(3)
C28 0.0418(16) 0.175(4) 0.093(3) 0.012(2) 0.0281(18) 0.077(3)
C29 0.069(2) 0.092(2) 0.083(2) -0.0077(18) 0.0185(18) 0.0480(19)
C30 0.0553(15) 0.0636(16) 0.0601(16) 0.0120(12) 0.0257(13) 0.0288(13)
C31 0.110(3) 0.0518(16) 0.078(2) 0.0338(17) 0.025(2) 0.0267(15)
C32 0.090(2) 0.0593(18) 0.110(3) 0.0150(17) 0.023(2) 0.0478(19)
N1 0.0278(8) 0.0414(9) 0.0312(9) 0.0091(7) 0.0107(7) 0.0150(7)
O1 0.0632(11) 0.0353(8) 0.0706(12) 0.0061(8) 0.0314(10) 0.0070(8)
O2 0.0425(8) 0.0520(9) 0.0334(8) 0.0138(7) 0.0155(7) 0.0153(7)
O3 0.0809(13) 0.0417(9) 0.0590(12) 0.0265(9) 0.0248(10) 0.0146(8)
S1 0.0285(3) 0.0585(4) 0.0774(5) -0.0016(3) -0.0024(3) 0.0320(4)
S2 0.0349(3) 0.0693(4) 0.0699(4) 0.0264(3) 0.0209(3) 0.0390(3)

loop_
_atom_type_symbol
_atom_type_description
_atom_type_scat_dispersion_real
_atom_type_scat_dispersion_imag
_atom_type_scat_source
C C 0.0033 0.0016 'International Tables Vol C Tables 4.2.6.8 and 6.1.1.4'
H H 0.0000 0.0000 'International Tables Vol C Tables 4.2.6.8 and 6.1.1.4'
N N 0.0061 0.0033 'International Tables Vol C Tables 4.2.6.8 and 6.1.1.4'
O O 0.0106 0.0060 'International Tables Vol C Tables 4.2.6.8 and 6.1.1.4'
S S 0.1246 0.1234 'International Tables Vol C Tables 4.2.6.8 and 6.1.1.4'

loop_
_geom_angle_atom_site_label_1
_geom_angle_atom_site_label_2
_geom_angle_atom_site_label_3
_geom_angle
C2 C1 C6 117.2(2)
C2 C1 C31 121.5(3)
C6 C1 C31 121.3(3)
C1 C2 C3 121.8(2)
C1 C2 H2 119.1
C3 C2 H2 119.1
C2 C3 C4 121.2(2)
C2 C3 H3 119.4
C4 C3 H3 119.4
C5 C4 C3 117.1(2)
C5 C4 C7 119.27(19)
C3 C4 C7 123.64(19)
C6 C5 C4 121.1(2)
C6 C5 H5 119.4
C4 C5 H5 119.4
C5 C6 C1 121.5(2)
C5 C6 H6 119.2
C1 C6 H6 119.2
C4 C7 C10 115.31(16)
C4 C7 S1 113.35(14)
C10 C7 S1 106.77(13)
C4 C7 H7 107.0
C10 C7 H7 107.0
S1 C7 H7 107.0
C9 C8 S1 106.11(15)
C9 C8 H8A 110.5
S1 C8 H8A 110.5
C9 C8 H8B 110.5
S1 C8 H8B 110.5
H8A C8 H8B 108.7
O1 C9 C8 110.11(19)
O1 C9 C10 112.94(17)
C8 C9 C10 106.43(17)
O1 C9 H9 109.1
C8 C9 H9 109.1
C10 C9 H9 109.1
C11 C10 C14 110.28(15)
C11 C10 C7 112.19(16)
C14 C10 C7 110.24(16)
C11 C10 C9 108.78(16)
C14 C10 C9 108.77(16)
C7 C10 C9 106.46(15)
N1 C11 C10 109.70(16)
N1 C11 H11A 109.7
C10 C11 H11A 109.7
N1 C11 H11B 109.7
C10 C11 H11B 109.7
H11A C11 H11B 108.2
N1 C12 C13 110.40(16)
N1 C12 H12A 109.6
C13 C12 H12A 109.6
N1 C12 H12B 109.6
C13 C12 H12B 109.6
H12A C12 H12B 108.1
C14 C13 C12 110.81(16)
C14 C13 C17 109.88(16)
C12 C13 C17 113.19(16)
C14 C13 C15 110.49(16)
C12 C13 C15 108.44(16)
C17 C13 C15 103.81(16)
O2 C14 C13 120.01(18)
O2 C14 C10 120.85(18)
C13 C14 C10 119.11(16)
O3 C15 C16 109.4(2)
O3 C15 C13 114.05(18)
C16 C15 C13 107.70(18)
O3 C15 H15 108.5
C16 C15 H15 108.5
C13 C15 H15 108.5
C15 C16 S2 110.68(17)
C15 C16 H16A 109.5
S2 C16 H16A 109.5
C15 C16 H16B 109.5
S2 C16 H16B 109.5
H16A C16 H16B 108.1
C18 C17 C13 117.59(16)
C18 C17 S2 113.06(14)
C13 C17 S2 104.14(13)
C18 C17 H17 107.2
C13 C17 H17 107.2
S2 C17 H17 107.2
C19 C18 C23 117.6(2)
C19 C18 C17 118.6(2)
C23 C18 C17 123.76(19)
C20 C19 C18 120.8(2)
C20 C19 H19 119.6
C18 C19 H19 119.6
C21 C20 C19 121.7(2)
C21 C20 H20 119.2
C19 C20 H20 119.2
C20 C21 C22 117.6(2)
C20 C21 C32 121.4(3)
C22 C21 C32 121.0(3)
C23 C22 C21 121.3(2)
C23 C22 H22 119.3
C21 C22 H22 119.3
C22 C23 C18 120.9(2)
C22 C23 H23 119.5
C18 C23 H23 119.5
N1 C24 C25 111.66(17)
N1 C24 H24A 109.3
C25 C24 H24A 109.3
N1 C24 H24B 109.3
C25 C24 H24B 109.3
H24A C24 H24B 107.9
C26 C25 C30 118.3(2)
C26 C25 C24 121.2(2)
C30 C25 C24 120.4(2)
C25 C26 C27 120.8(3)
C25 C26 H26 119.6
C27 C26 H26 119.6
C28 C27 C26 120.3(3)
C28 C27 H27 119.9
C26 C27 H27 119.9
C27 C28 C29 119.9(3)
C27 C28 H28 120.1
C29 C28 H28 120.1
C28 C29 C30 119.8(4)
C28 C29 H29 120.1
C30 C29 H29 120.1
C25 C30 C29 120.9(3)
C25 C30 H30 119.6
C29 C30 H30 119.6
C1 C31 H31A 109.5
C1 C31 H31B 109.5
H31A C31 H31B 109.5
C1 C31 H31C 109.5
H31A C31 H31C 109.5
H31B C31 H31C 109.5
C21 C32 H32A 109.5
C21 C32 H32B 109.5
H32A C32 H32B 109.5
C21 C32 H32C 109.5
H32A C32 H32C 109.5
H32B C32 H32C 109.5
C12 N1 C24 112.54(16)
C12 N1 C11 108.66(15)
C24 N1 C11 111.57(16)
C9 O1 H1 109.5
C15 O3 H3A 132(6)
C8 S1 C7 95.12(10)
C16 S2 C17 91.17(11)

loop_
_geom_bond_atom_site_label_1
_geom_bond_atom_site_label_2
_geom_bond_distance
C1 C2 1.375(4)
C1 C6 1.387(4)
C1 C31 1.508(4)
C2 C3 1.377(3)
C2 H2 0.9300
C3 C4 1.390(3)
C3 H3 0.9300
C4 C5 1.389(3)
C4 C7 1.513(3)
C5 C6 1.378(3)
C5 H5 0.9300
C6 H6 0.9300
C7 C10 1.555(3)
C7 S1 1.837(2)
C7 H7 0.9800
C8 C9 1.520(3)
C8 S1 1.791(3)
C8 H8A 0.9700
C8 H8B 0.9700
C9 O1 1.408(3)
C9 C10 1.556(3)
C9 H9 0.9800
C10 C11 1.532(3)
C10 C14 1.539(3)
C11 N1 1.464(3)
C11 H11A 0.9700
C11 H11B 0.9700
C12 N1 1.460(2)
C12 C13 1.538(3)
C12 H12A 0.9700
C12 H12B 0.9700
C13 C14 1.534(3)
C13 C17 1.553(3)
C13 C15 1.562(3)
C14 O2 1.207(2)
C15 O3 1.410(3)
C15 C16 1.531(4)
C15 H15 0.9800
C16 S2 1.803(3)
C16 H16A 0.9700
C16 H16B 0.9700
C17 C18 1.513(3)
C17 S2 1.823(2)
C17 H17 0.9800
C18 C19 1.389(3)
C18 C23 1.390(3)
C19 C20 1.380(3)
C19 H19 0.9300
C20 C21 1.377(4)
C20 H20 0.9300
C21 C22 1.385(3)
C21 C32 1.512(4)
C22 C23 1.381(3)
C22 H22 0.9300
C23 H23 0.9300
C24 N1 1.461(3)
C24 C25 1.504(3)
C24 H24A 0.9700
C24 H24B 0.9700
C25 C26 1.371(3)
C25 C30 1.382(3)
C26 C27 1.384(5)
C26 H26 0.9300
C27 C28 1.362(6)
C27 H27 0.9300
C28 C29 1.370(6)
C28 H28 0.9300
C29 C30 1.382(4)
C29 H29 0.9300
C30 H30 0.9300
C31 H31A 0.9600
C31 H31B 0.9600
C31 H31C 0.9600
C32 H32A 0.9600
C32 H32B 0.9600
C32 H32C 0.9600
O1 H1 0.8200
O3 H3A 0.82(2)

loop_
_geom_hbond_atom_site_label_D
_geom_hbond_atom_site_label_H
_geom_hbond_atom_site_label_A
_geom_hbond_site_symmetry_A
_geom_hbond_distance_DH
_geom_hbond_distance_HA
_geom_hbond_distance_DA
_geom_hbond_angle_DHA
O1 H1 O3 . 0.82 2.09 2.873(3) 159
O3 H3A O1 2_755 0.82(6) 2.06(5) 2.880(3) 174.0(10)
C2 H2 Cg5 1_455 0.93 2.80 3.620(3) 148
C20 H20 Cg4 2_765 0.93 2.79 3.616(3) 149

loop_
_geom_torsion_atom_site_label_1
_geom_torsion_atom_site_label_2
_geom_torsion_atom_site_label_3
_geom_torsion_atom_site_label_4
_geom_torsion
C6 C1 C2 C3 -0.6(4)
C31 C1 C2 C3 179.4(3)
C1 C2 C3 C4 -0.7(4)
C2 C3 C4 C5 1.5(3)
C2 C3 C4 C7 -178.8(2)
C3 C4 C5 C6 -1.0(3)
C7 C4 C5 C6 179.3(2)
C4 C5 C6 C1 -0.3(4)
C2 C1 C6 C5 1.2(4)
C31 C1 C6 C5 -178.9(2)
C5 C4 C7 C10 78.8(2)
C3 C4 C7 C10 -100.8(2)
C5 C4 C7 S1 -157.71(17)
C3 C4 C7 S1 22.6(3)
S1 C8 C9 O1 -80.24(19)
S1 C8 C9 C10 42.5(2)
C4 C7 C10 C11 35.2(2)
S1 C7 C10 C11 -91.72(17)
C4 C7 C10 C14 -88.1(2)
S1 C7 C10 C14 144.97(14)
C4 C7 C10 C9 154.07(17)
S1 C7 C10 C9 27.17(19)
O1 C9 C10 C11 -163.04(17)
C8 C9 C10 C11 76.0(2)
O1 C9 C10 C14 -42.9(2)
C8 C9 C10 C14 -163.83(17)
O1 C9 C10 C7 75.9(2)
C8 C9 C10 C7 -45.1(2)
C14 C10 C11 N1 -51.4(2)
C7 C10 C11 N1 -174.70(15)
C9 C10 C11 N1 67.8(2)
N1 C12 C13 C14 48.6(2)
N1 C12 C13 C17 172.50(16)
N1 C12 C13 C15 -72.9(2)
C12 C13 C14 O2 148.46(18)
C17 C13 C14 O2 22.6(2)
C15 C13 C14 O2 -91.3(2)
C12 C13 C14 C10 -33.5(2)
C17 C13 C14 C10 -159.36(16)
C15 C13 C14 C10 86.7(2)
C11 C10 C14 O2 -146.97(18)
C7 C10 C14 O2 -22.5(2)
C9 C10 C14 O2 93.8(2)
C11 C10 C14 C13 35.0(2)
C7 C10 C14 C13 159.47(16)
C9 C10 C14 C13 -84.2(2)
C14 C13 C15 O3 34.5(2)
C12 C13 C15 O3 156.18(18)
C17 C13 C15 O3 -83.2(2)
C14 C13 C15 C16 156.2(2)
C12 C13 C15 C16 -82.2(2)
C17 C13 C15 C16 38.4(3)
O3 C15 C16 S2 113.2(2)
C13 C15 C16 S2 -11.3(3)
C14 C13 C17 C18 66.7(2)
C12 C13 C17 C18 -57.8(2)
C15 C13 C17 C18 -175.15(18)
C14 C13 C17 S2 -167.34(13)
C12 C13 C17 S2 68.19(18)
C15 C13 C17 S2 -49.17(18)
C13 C17 C18 C19 -99.7(2)
S2 C17 C18 C19 138.84(17)
C13 C17 C18 C23 80.1(2)
S2 C17 C18 C23 -41.3(2)
C23 C18 C19 C20 -2.7(3)
C17 C18 C19 C20 177.1(2)
C18 C19 C20 C21 0.9(4)
C19 C20 C21 C22 1.4(4)
C19 C20 C21 C32 -178.1(3)
C20 C21 C22 C23 -1.6(3)
C32 C21 C22 C23 177.9(2)
C21 C22 C23 C18 -0.3(3)
C19 C18 C23 C22 2.5(3)
C17 C18 C23 C22 -177.36(18)
N1 C24 C25 C26 -131.5(2)
N1 C24 C25 C30 50.1(3)
C30 C25 C26 C27 0.3(4)
C24 C25 C26 C27 -178.1(3)
C25 C26 C27 C28 0.1(5)
C26 C27 C28 C29 -0.7(6)
C27 C28 C29 C30 0.8(5)
C26 C25 C30 C29 -0.1(4)
C24 C25 C30 C29 178.3(2)
C28 C29 C30 C25 -0.4(5)
C13 C12 N1 C24 166.97(17)
C13 C12 N1 C11 -69.0(2)
C25 C24 N1 C12 -167.72(17)
C25 C24 N1 C11 69.8(2)
C10 C11 N1 C12 70.60(19)
C10 C11 N1 C24 -164.76(16)
C9 C8 S1 C7 -23.05(18)
C4 C7 S1 C8 -130.77(16)
C10 C7 S1 C8 -2.71(16)
C15 C16 S2 C17 -15.5(2)
C18 C17 S2 C16 166.52(18)
C13 C17 S2 C16 37.74(18)

_cod_database_fobs_code 2241341
